data_7218682
loop_
_publ_author_name
'Ling, Irene'
'Sobolev, Alexandre N.'
'Hashim, Rauzah'
'Harrowfield, Jack M.'

_publ_section_title
;
 Stereochemistry of cage amine complexes -- probing the ligand
 conformational flexibility with hydrogen bonds
;
_journal_issue 48
_journal_name_full CrystEngComm
_journal_page_first 11058
_journal_paper_doi 10.1039/C4CE01980F
_journal_volume 16
_journal_year 2014
_chemical_absolute_configuration ad
_chemical_formula_moiety 'C14 H31 Co N7 O3, 3(Cl), 2(H2 O)'
_chemical_formula_sum 'C14 H35 Cl3 Co N7 O5'
_chemical_formula_weight 546.77
_chemical_name_systematic
; 
 ? 
;
_space_group_IT_number 19
_symmetry_cell_setting orthorhombic
_symmetry_Int_Tables_number 19
_symmetry_space_group_name_Hall 'P 2ac 2ab'
_symmetry_space_group_name_H-M 'P 21 21 21'
_atom_sites_solution_hydrogens geom
_atom_sites_solution_primary direct
_atom_sites_solution_secondary difmap
_audit_creation_method SHELXL-97
_cell_angle_alpha 90.0
_cell_angle_beta 90.0
_cell_angle_gamma 90.0
_cell_formula_units_Z 4
_cell_length_a 8.9691(1)
_cell_length_b 15.3233(2)
_cell_length_c 16.3516(2)
_cell_measurement_reflns_used 27519
_cell_measurement_temperature 100(2)
_cell_measurement_theta_max 32.24
_cell_measurement_theta_min 2.82
_cell_volume 2247.30(5)
_computing_cell_refinement
;
CrysAlisPro, Oxford Diffraction Ltd.,
Version 1.171.34.44 (release 25-10-2010 CrysAlis171 .NET)
(compiled Oct 25 2010,18:11:34)
;
_computing_data_collection
;
CrysAlisPro, Oxford Diffraction Ltd.,
Version 1.171.34.44 (release 25-10-2010 CrysAlis171 .NET)
(compiled Oct 25 2010,18:11:34)
;
_computing_data_reduction
;
CrysAlisPro, Oxford Diffraction Ltd.,
Version 1.171.34.44 (release 25-10-2010 CrysAlis171 .NET)
(compiled Oct 25 2010,18:11:34)
;
_computing_molecular_graphics 'Mercury CSD v. 2.3 (2009)'
_computing_publication_material 'SHELXL-97 (Sheldrick, 2008)'
_computing_structure_refinement 'SHELXL-97 (Sheldrick, 2008)'
_computing_structure_solution 'SHELXS-97 (Sheldrick, 2008)'
_diffrn_ambient_temperature 100(2)
_diffrn_detector_area_resol_mean 16.0009
_diffrn_measured_fraction_theta_full 0.999
_diffrn_measured_fraction_theta_max 0.964
_diffrn_measurement_device_type 'Oxford Diffraction Xcalibur-S, Sapphire3 CCD'
_diffrn_measurement_method '\w scans'
_diffrn_radiation_monochromator graphite
_diffrn_radiation_source 'normal-focus sealed tube'
_diffrn_radiation_type MoK\a
_diffrn_radiation_wavelength 0.71073
_diffrn_reflns_av_R_equivalents 0.0341
_diffrn_reflns_av_sigmaI/netI 0.0234
_diffrn_reflns_limit_h_max 12
_diffrn_reflns_limit_h_min -13
_diffrn_reflns_limit_k_max 22
_diffrn_reflns_limit_k_min -22
_diffrn_reflns_limit_l_max 24
_diffrn_reflns_limit_l_min -24
_diffrn_reflns_number 48711
_diffrn_reflns_theta_full 30.00
_diffrn_reflns_theta_max 32.31
_diffrn_reflns_theta_min 2.82
_exptl_absorpt_coefficient_mu 1.162
_exptl_absorpt_correction_T_max 1.0000
_exptl_absorpt_correction_T_min 0.8887
_exptl_absorpt_correction_type multi-scan
_exptl_absorpt_process_details
;
CrysAlisPro, Oxford Diffraction Ltd.,
Version 1.171.34.44 (release 25-10-2010 CrysAlis171 .NET)
(compiled Oct 25 2010,18:11:34)
Empirical absorption correction using spherical harmonics,
 implemented in SCALE3 ABSPACK scaling algorithm.
;
_exptl_crystal_colour orange
_exptl_crystal_density_diffrn 1.616
_exptl_crystal_density_method 'not measured'
_exptl_crystal_description prism
_exptl_crystal_F_000 1144
_exptl_crystal_size_max 0.37
_exptl_crystal_size_mid 0.23
_exptl_crystal_size_min 0.11
_refine_diff_density_max 1.096
_refine_diff_density_min -0.463
_refine_diff_density_rms 0.086
_refine_ls_abs_structure_details 'Flack H D (1983), Acta Cryst. A39, 876-881'
_refine_ls_abs_structure_Flack 0.077(10)
_refine_ls_extinction_method none
_refine_ls_goodness_of_fit_ref 1.005
_refine_ls_hydrogen_treatment constr
_refine_ls_matrix_type full
_refine_ls_number_parameters 272
_refine_ls_number_reflns 7579
_refine_ls_number_restraints 0
_refine_ls_restrained_S_all 1.005
_refine_ls_R_factor_all 0.0345
_refine_ls_R_factor_gt 0.0326
_refine_ls_shift/su_max 0.001
_refine_ls_shift/su_mean 0.000
_refine_ls_structure_factor_coef Fsqd
_refine_ls_weighting_details 'calc w=1/[\s^2^(Fo^2^)+(0.0500P)^2^+2.1500P] where P=(Fo^2^+2Fc^2^)/3'
_refine_ls_weighting_scheme calc
_refine_ls_wR_factor_gt 0.0872
_refine_ls_wR_factor_ref 0.0884
_reflns_number_gt 7323
_reflns_number_total 7579
_reflns_threshold_expression >2sigma(I)
_cod_data_source_file c4ce01980f1.cif
_cod_data_source_block cmpnd03
_cod_depositor_comments 'Adding full bibliography for 7218680--7218682.cif.'
_cod_database_code 7218682

loop_
_symmetry_equiv_pos_as_xyz
'x, y, z'
'-x+1/2, -y, z+1/2'
'-x, y+1/2, -z+1/2'
'x+1/2, -y+1/2, -z'

loop_
_atom_site_label
_atom_site_type_symbol
_atom_site_fract_x
_atom_site_fract_y
_atom_site_fract_z
_atom_site_U_iso_or_equiv
_atom_site_adp_type
_atom_site_occupancy
_atom_site_symmetry_multiplicity
_atom_site_calc_flag
_atom_site_refinement_flags
Co1 Co 0.52571(3) 0.505177(16) 0.365414(15) 0.01045(6) Uani 1 1 d .
O1 O 0.84242(18) 0.63086(10) 0.54113(9) 0.0167(3) Uani 1 1 d .
H1 H 0.9311 0.6131 0.5336 0.025 Uiso 1 1 calc R
C1 C 0.7456(2) 0.58935(13) 0.48439(12) 0.0132(3) Uani 1 1 d .
C2A C 0.8084(2) 0.60175(13) 0.39834(12) 0.0144(3) Uani 1 1 d .
H2AA H 0.8111 0.6649 0.3856 0.017 Uiso 1 1 calc R
H2AB H 0.9122 0.5798 0.3970 0.017 Uiso 1 1 calc R
N3A N 0.71997(19) 0.55585(11) 0.33400(10) 0.0121(3) Uani 1 1 d .
H3A H 0.6998 0.5972 0.2939 0.015 Uiso 1 1 calc R
C4A C 0.8074(2) 0.48473(13) 0.29280(13) 0.0154(4) Uani 1 1 d .
H4AA H 0.8491 0.4441 0.3340 0.019 Uiso 1 1 calc R
H4AB H 0.8907 0.5099 0.2608 0.019 Uiso 1 1 calc R
C5A C 0.7010(2) 0.43748(14) 0.23731(13) 0.0165(4) Uani 1 1 d .
H5AA H 0.6664 0.4767 0.1931 0.020 Uiso 1 1 calc R
H5AB H 0.7503 0.3862 0.2123 0.020 Uiso 1 1 calc R
N6A N 0.5721(2) 0.40904(11) 0.28908(10) 0.0130(3) Uani 1 1 d .
H6A H 0.6083 0.3638 0.3214 0.016 Uiso 1 1 calc R
C7A C 0.4490(2) 0.37032(13) 0.23991(12) 0.0153(4) Uani 1 1 d .
H7AA H 0.4305 0.3098 0.2586 0.018 Uiso 1 1 calc R
H7AB H 0.4792 0.3680 0.1817 0.018 Uiso 1 1 calc R
C2B C 0.7344(2) 0.49292(14) 0.50728(12) 0.0156(3) Uani 1 1 d .
H2BA H 0.8333 0.4653 0.4997 0.019 Uiso 1 1 calc R
H2BB H 0.7079 0.4882 0.5659 0.019 Uiso 1 1 calc R
N3B N 0.6218(2) 0.44388(11) 0.45798(10) 0.0133(3) Uani 1 1 d .
H3B H 0.6723 0.3967 0.4354 0.016 Uiso 1 1 calc R
C4B C 0.5008(2) 0.40593(14) 0.51000(13) 0.0168(4) Uani 1 1 d .
H4BA H 0.4573 0.4515 0.5458 0.020 Uiso 1 1 calc R
H4BB H 0.5410 0.3587 0.5449 0.020 Uiso 1 1 calc R
C5B C 0.3839(3) 0.37047(14) 0.45277(13) 0.0173(4) Uani 1 1 d .
H5BA H 0.4247 0.3215 0.4203 0.021 Uiso 1 1 calc R
H5BB H 0.2965 0.3493 0.4839 0.021 Uiso 1 1 calc R
N6B N 0.3405(2) 0.44449(11) 0.39803(10) 0.0140(3) Uani 1 1 d .
H6B H 0.2882 0.4836 0.4307 0.017 Uiso 1 1 calc R
C7B C 0.2352(2) 0.41659(14) 0.33312(12) 0.0165(4) Uani 1 1 d .
H7BA H 0.1449 0.4536 0.3352 0.020 Uiso 1 1 calc R
H7BB H 0.2045 0.3555 0.3432 0.020 Uiso 1 1 calc R
C2C C 0.5979(2) 0.63672(14) 0.49520(12) 0.0149(4) Uani 1 1 d .
H2CA H 0.5600 0.6260 0.5512 0.018 Uiso 1 1 calc R
H2CB H 0.6145 0.7003 0.4893 0.018 Uiso 1 1 calc R
N3C N 0.4827(2) 0.60810(10) 0.43453(10) 0.0126(3) Uani 1 1 d .
H3C H 0.3978 0.5944 0.4645 0.015 Uiso 1 1 calc R
C4C C 0.4398(2) 0.68052(13) 0.37841(13) 0.0160(4) Uani 1 1 d .
H4CA H 0.5295 0.7056 0.3522 0.019 Uiso 1 1 calc R
H4CB H 0.3883 0.7273 0.4092 0.019 Uiso 1 1 calc R
C5C C 0.3375(3) 0.64269(13) 0.31478(13) 0.0158(4) Uani 1 1 d .
H5CA H 0.2440 0.6218 0.3403 0.019 Uiso 1 1 calc R
H5CB H 0.3123 0.6872 0.2731 0.019 Uiso 1 1 calc R
N6C N 0.42009(19) 0.56818(11) 0.27640(10) 0.0126(3) Uani 1 1 d .
H6C H 0.4942 0.5933 0.2443 0.015 Uiso 1 1 calc R
C7C C 0.3237(2) 0.51784(13) 0.21905(12) 0.0157(4) Uani 1 1 d .
H7CA H 0.3687 0.5185 0.1638 0.019 Uiso 1 1 calc R
H7CB H 0.2244 0.5458 0.2156 0.019 Uiso 1 1 calc R
C8 C 0.3059(2) 0.42338(14) 0.24784(12) 0.0142(3) Uani 1 1 d .
N7 N 0.1892(2) 0.38080(12) 0.19177(11) 0.0169(3) Uani 1 1 d .
O2 O 0.07416(19) 0.42195(13) 0.17945(11) 0.0250(4) Uani 1 1 d .
O3 O 0.2142(2) 0.30785(11) 0.16530(12) 0.0263(4) Uani 1 1 d .
Cl1 Cl 0.66679(5) 0.66393(3) 0.16663(3) 0.01179(8) Uani 1 1 d .
Cl2 Cl 0.74202(6) 0.25829(3) 0.37953(3) 0.01960(10) Uani 1 1 d .
Cl3 Cl 0.16458(6) 0.57397(4) 0.51438(3) 0.01831(10) Uani 1 1 d .
O1W O 1.0088(2) 0.65587(14) 0.22856(13) 0.0353(5) Uani 1 1 d .
H1WA H 0.9226 0.6610 0.2075 0.053 Uiso 1 1 d .
H1WB H 1.0708 0.6829 0.1985 0.053 Uiso 1 1 d .
O2W O 1.0166(2) 0.34710(14) 0.46997(13) 0.0344(4) Uani 1 1 d .
H2WA H 0.9559 0.3157 0.4430 0.052 Uiso 1 1 d .
H2WB H 1.0020 0.3381 0.5206 0.052 Uiso 1 1 d .

loop_
_atom_site_aniso_label
_atom_site_aniso_U_11
_atom_site_aniso_U_22
_atom_site_aniso_U_33
_atom_site_aniso_U_23
_atom_site_aniso_U_13
_atom_site_aniso_U_12
Co1 0.01360(11) 0.00937(10) 0.00839(10) -0.00017(8) 0.00027(8) 0.00002(9)
O1 0.0177(7) 0.0182(7) 0.0142(6) -0.0041(5) -0.0023(6) -0.0024(6)
C1 0.0153(8) 0.0130(8) 0.0115(8) -0.0014(6) -0.0010(7) -0.0013(6)
C2A 0.0159(9) 0.0148(8) 0.0126(8) -0.0011(7) -0.0005(7) -0.0021(6)
N3A 0.0154(7) 0.0110(7) 0.0099(6) 0.0000(5) 0.0012(6) 0.0002(6)
C4A 0.0154(8) 0.0151(8) 0.0157(8) -0.0038(7) 0.0016(7) 0.0011(7)
C5A 0.0199(9) 0.0162(9) 0.0135(8) -0.0028(7) 0.0036(7) -0.0018(7)
N6A 0.0167(7) 0.0115(7) 0.0107(7) -0.0012(5) -0.0003(6) 0.0007(6)
C7A 0.0200(10) 0.0131(8) 0.0128(8) -0.0017(6) -0.0014(7) 0.0003(7)
C2B 0.0189(9) 0.0156(8) 0.0122(8) 0.0017(7) -0.0038(7) -0.0027(7)
N3B 0.0180(8) 0.0104(7) 0.0115(7) -0.0007(6) -0.0008(6) -0.0007(6)
C4B 0.0200(10) 0.0178(9) 0.0126(8) 0.0030(7) -0.0011(7) -0.0032(7)
C5B 0.0205(9) 0.0155(9) 0.0159(9) 0.0035(7) -0.0016(7) -0.0050(7)
N6B 0.0170(7) 0.0133(7) 0.0116(7) 0.0002(6) 0.0009(6) -0.0016(6)
C7B 0.0174(9) 0.0208(9) 0.0114(8) -0.0013(7) 0.0001(7) -0.0038(7)
C2C 0.0159(9) 0.0158(8) 0.0131(8) -0.0044(7) -0.0003(7) 0.0012(7)
N3C 0.0148(7) 0.0120(7) 0.0109(7) -0.0008(5) 0.0004(6) 0.0000(6)
C4C 0.0205(9) 0.0112(8) 0.0163(9) -0.0001(7) -0.0017(7) 0.0022(6)
C5C 0.0200(9) 0.0123(8) 0.0151(8) -0.0014(6) -0.0013(7) 0.0042(7)
N6C 0.0159(7) 0.0115(7) 0.0104(7) -0.0002(6) -0.0002(6) 0.0001(6)
C7C 0.0201(9) 0.0141(8) 0.0128(8) 0.0005(7) -0.0042(7) 0.0006(7)
C8 0.0165(8) 0.0152(8) 0.0108(8) -0.0012(7) -0.0024(6) -0.0021(7)
N7 0.0199(9) 0.0188(8) 0.0119(7) -0.0004(6) -0.0009(6) -0.0036(6)
O2 0.0181(7) 0.0346(9) 0.0223(8) -0.0087(7) -0.0049(6) 0.0010(7)
O3 0.0347(10) 0.0166(7) 0.0274(8) -0.0045(6) -0.0107(7) -0.0037(7)
Cl1 0.01541(18) 0.00852(16) 0.01144(17) 0.00174(14) 0.00228(15) 0.00105(14)
Cl2 0.0275(3) 0.0159(2) 0.0155(2) -0.00173(16) -0.00594(18) 0.00895(18)
Cl3 0.01306(19) 0.0286(3) 0.01324(19) -0.00153(18) 0.00122(16) 0.00043(18)
O1W 0.0239(9) 0.0445(12) 0.0374(11) 0.0149(9) -0.0008(8) -0.0039(8)
O2W 0.0307(10) 0.0411(11) 0.0314(10) 0.0040(8) -0.0001(8) -0.0063(9)

loop_
_atom_type_symbol
_atom_type_description
_atom_type_scat_dispersion_real
_atom_type_scat_dispersion_imag
_atom_type_scat_source
C C 0.0033 0.0016 'International Tables Vol C Tables 4.2.6.8 and 6.1.1.4'
H H 0.0000 0.0000 'International Tables Vol C Tables 4.2.6.8 and 6.1.1.4'
N N 0.0061 0.0033 'International Tables Vol C Tables 4.2.6.8 and 6.1.1.4'
O O 0.0106 0.0060 'International Tables Vol C Tables 4.2.6.8 and 6.1.1.4'
Cl Cl 0.1484 0.1585 'International Tables Vol C Tables 4.2.6.8 and 6.1.1.4'
Co Co 0.3494 0.9721 'International Tables Vol C Tables 4.2.6.8 and 6.1.1.4'

loop_
_geom_angle_atom_site_label_1
_geom_angle_atom_site_label_2
_geom_angle_atom_site_label_3
_geom_angle
N6A Co1 N3A 86.73(7)
N6A Co1 N6B 89.81(7)
N3A Co1 N6B 174.93(7)
N6A Co1 N3C 175.36(7)
N3A Co1 N3C 90.41(7)
N6B Co1 N3C 93.27(7)
N6A Co1 N3B 92.15(7)
N3A Co1 N3B 90.07(7)
N6B Co1 N3B 86.35(7)
N3C Co1 N3B 91.51(7)
N6A Co1 N6C 90.00(7)
N3A Co1 N6C 92.24(7)
N6B Co1 N6C 91.47(7)
N3C Co1 N6C 86.45(7)
N3B Co1 N6C 176.93(7)
C1 O1 H1 109.5
O1 C1 C2C 104.05(15)
O1 C1 C2B 108.24(16)
C2C C1 C2B 112.09(17)
O1 C1 C2A 108.67(16)
C2C C1 C2A 111.66(17)
C2B C1 C2A 111.73(16)
N3A C2A C1 113.21(16)
N3A C2A H2AA 108.9
C1 C2A H2AA 108.9
N3A C2A H2AB 108.9
C1 C2A H2AB 108.9
H2AA C2A H2AB 107.7
C2A N3A C4A 112.34(16)
C2A N3A Co1 118.07(12)
C4A N3A Co1 106.98(12)
C2A N3A H3A 106.2
C4A N3A H3A 106.2
Co1 N3A H3A 106.2
N3A C4A C5A 106.77(16)
N3A C4A H4AA 110.4
C5A C4A H4AA 110.4
N3A C4A H4AB 110.4
C5A C4A H4AB 110.4
H4AA C4A H4AB 108.6
N6A C5A C4A 106.81(16)
N6A C5A H5AA 110.4
C4A C5A H5AA 110.4
N6A C5A H5AB 110.4
C4A C5A H5AB 110.4
H5AA C5A H5AB 108.6
C7A N6A C5A 112.51(16)
C7A N6A Co1 118.82(13)
C5A N6A Co1 107.63(12)
C7A N6A H6A 105.6
C5A N6A H6A 105.6
Co1 N6A H6A 105.6
N6A C7A C8 111.46(16)
N6A C7A H7AA 109.3
C8 C7A H7AA 109.3
N6A C7A H7AB 109.3
C8 C7A H7AB 109.3
H7AA C7A H7AB 108.0
N3B C2B C1 113.48(16)
N3B C2B H2BA 108.9
C1 C2B H2BA 108.9
N3B C2B H2BB 108.9
C1 C2B H2BB 108.9
H2BA C2B H2BB 107.7
C2B N3B C4B 112.26(16)
C2B N3B Co1 117.91(13)
C4B N3B Co1 107.64(13)
C2B N3B H3B 106.1
C4B N3B H3B 106.1
Co1 N3B H3B 106.1
N3B C4B C5B 106.96(17)
N3B C4B H4BA 110.3
C5B C4B H4BA 110.3
N3B C4B H4BB 110.3
C5B C4B H4BB 110.3
H4BA C4B H4BB 108.6
N6B C5B C4B 106.21(16)
N6B C5B H5BA 110.5
C4B C5B H5BA 110.5
N6B C5B H5BB 110.5
C4B C5B H5BB 110.5
H5BA C5B H5BB 108.7
C7B N6B C5B 112.03(16)
C7B N6B Co1 118.51(13)
C5B N6B Co1 107.42(13)
C7B N6B H6B 106.0
C5B N6B H6B 106.0
Co1 N6B H6B 106.0
N6B C7B C8 111.57(17)
N6B C7B H7BA 109.3
C8 C7B H7BA 109.3
N6B C7B H7BB 109.3
C8 C7B H7BB 109.3
H7BA C7B H7BB 108.0
N3C C2C C1 112.58(16)
N3C C2C H2CA 109.1
C1 C2C H2CA 109.1
N3C C2C H2CB 109.1
C1 C2C H2CB 109.1
H2CA C2C H2CB 107.8
C4C N3C C2C 111.58(16)
C4C N3C Co1 106.99(12)
C2C N3C Co1 118.52(13)
C4C N3C H3C 106.3
C2C N3C H3C 106.3
Co1 N3C H3C 106.3
N3C C4C C5C 107.26(16)
N3C C4C H4CA 110.3
C5C C4C H4CA 110.3
N3C C4C H4CB 110.3
C5C C4C H4CB 110.3
H4CA C4C H4CB 108.5
N6C C5C C4C 106.36(17)
N6C C5C H5CA 110.5
C4C C5C H5CA 110.5
N6C C5C H5CB 110.5
C4C C5C H5CB 110.5
H5CA C5C H5CB 108.6
C7C N6C C5C 111.78(16)
C7C N6C Co1 119.07(12)
C5C N6C Co1 107.40(12)
C7C N6C H6C 105.9
C5C N6C H6C 105.9
Co1 N6C H6C 105.9
N6C C7C C8 110.89(15)
N6C C7C H7CA 109.5
C8 C7C H7CA 109.5
N6C C7C H7CB 109.5
C8 C7C H7CB 109.5
H7CA C7C H7CB 108.0
C7A C8 C7C 112.95(17)
C7A C8 C7B 112.86(17)
C7C C8 C7B 112.75(17)
C7A C8 N7 107.22(16)
C7C C8 N7 106.82(16)
C7B C8 N7 103.43(16)
O3 N7 O2 124.6(2)
O3 N7 C8 118.42(19)
O2 N7 C8 116.92(18)
H1WA O1W H1WB 108.4
H2WA O2W H2WB 108.4

loop_
_geom_bond_atom_site_label_1
_geom_bond_atom_site_label_2
_geom_bond_distance
Co1 N6A 1.9752(16)
Co1 N3A 1.9754(17)
Co1 N6B 1.9769(18)
Co1 N3C 1.9781(16)
Co1 N3B 1.9789(17)
Co1 N6C 1.9870(17)
O1 C1 1.421(2)
O1 H1 0.8501
C1 C2C 1.521(3)
C1 C2B 1.528(3)
C1 C2A 1.528(3)
C2A N3A 1.494(3)
C2A H2AA 0.9900
C2A H2AB 0.9900
N3A C4A 1.502(3)
N3A H3A 0.9300
C4A C5A 1.503(3)
C4A H4AA 0.9900
C4A H4AB 0.9900
C5A N6A 1.497(3)
C5A H5AA 0.9900
C5A H5AB 0.9900
N6A C7A 1.489(3)
N6A H6A 0.9300
C7A C8 1.525(3)
C7A H7AA 0.9900
C7A H7AB 0.9900
C2B N3B 1.495(3)
C2B H2BA 0.9900
C2B H2BB 0.9900
N3B C4B 1.497(3)
N3B H3B 0.9300
C4B C5B 1.506(3)
C4B H4BA 0.9900
C4B H4BB 0.9900
C5B N6B 1.496(3)
C5B H5BA 0.9900
C5B H5BB 0.9900
N6B C7B 1.484(3)
N6B H6B 0.9300
C7B C8 1.535(3)
C7B H7BA 0.9900
C7B H7BB 0.9900
C2C N3C 1.498(3)
C2C H2CA 0.9900
C2C H2CB 0.9900
N3C C4C 1.491(3)
N3C H3C 0.9300
C4C C5C 1.503(3)
C4C H4CA 0.9900
C4C H4CB 0.9900
C5C N6C 1.499(3)
C5C H5CA 0.9900
C5C H5CB 0.9900
N6C C7C 1.490(3)
N6C H6C 0.9300
C7C C8 1.530(3)
C7C H7CA 0.9900
C7C H7CB 0.9900
C8 N7 1.536(3)
N7 O3 1.219(3)
N7 O2 1.226(3)
O1W H1WA 0.8500
O1W H1WB 0.8499
O2W H2WA 0.8500
O2W H2WB 0.8500

loop_
_geom_hbond_atom_site_label_D
_geom_hbond_atom_site_label_H
_geom_hbond_atom_site_label_A
_geom_hbond_distance_DH
_geom_hbond_distance_HA
_geom_hbond_distance_DA
_geom_hbond_angle_DHA
_geom_hbond_site_symmetry_A
O1 H1 Cl3 0.85 2.20 3.0497(17) 177.1 1_655
N3A H3A Cl1 0.93 2.34 3.2343(17) 162.0 .
N6A H6A Cl2 0.93 2.23 3.1377(18) 166.3 .
N3B H3B Cl2 0.93 2.39 3.3007(18) 165.6 .
N6B H6B Cl3 0.93 2.24 3.1695(18) 177.4 .
N3C H3C Cl3 0.93 2.27 3.1812(19) 167.6 .
N6C H6C Cl1 0.93 2.28 3.2047(18) 176.0 .
O1W H1WA Cl1 0.85 2.39 3.233(2) 171.2 .
O1W H1WB Cl2 0.85 2.40 3.253(2) 176.3 3_755
O2W H2WA Cl2 0.85 2.35 3.179(2) 164.4 .
O2W H2WB Cl1 0.85 2.83 3.616(2) 155.2 2_665

loop_
_geom_torsion_atom_site_label_1
_geom_torsion_atom_site_label_2
_geom_torsion_atom_site_label_3
_geom_torsion_atom_site_label_4
_geom_torsion
O1 C1 C2A N3A 176.47(16)
C2C C1 C2A N3A -69.3(2)
C2B C1 C2A N3A 57.1(2)
C1 C2A N3A C4A -115.49(18)
C1 C2A N3A Co1 9.8(2)
N6A Co1 N3A C2A -143.83(14)
N6B Co1 N3A C2A -96.7(8)
N3C Co1 N3A C2A 39.83(14)
N3B Co1 N3A C2A -51.68(14)
N6C Co1 N3A C2A 126.30(14)
N6A Co1 N3A C4A -16.00(13)
N6B Co1 N3A C4A 31.1(9)
N3C Co1 N3A C4A 167.66(13)
N3B Co1 N3A C4A 76.14(13)
N6C Co1 N3A C4A -105.87(13)
C2A N3A C4A C5A 173.44(16)
Co1 N3A C4A C5A 42.33(18)
N3A C4A C5A N6A -54.8(2)
C4A C5A N6A C7A 173.22(16)
C4A C5A N6A Co1 40.43(18)
N3A Co1 N6A C7A -142.90(15)
N6B Co1 N6A C7A 40.81(15)
N3C Co1 N6A C7A -90.8(9)
N3B Co1 N6A C7A 127.15(14)
N6C Co1 N6A C7A -50.66(15)
N3A Co1 N6A C5A -13.60(13)
N6B Co1 N6A C5A 170.11(13)
N3C Co1 N6A C5A 38.5(10)
N3B Co1 N6A C5A -103.55(13)
N6C Co1 N6A C5A 78.65(13)
C5A N6A C7A C8 -117.91(18)
Co1 N6A C7A C8 9.1(2)
O1 C1 C2B N3B 173.35(16)
C2C C1 C2B N3B 59.2(2)
C2A C1 C2B N3B -67.0(2)
C1 C2B N3B C4B -119.01(18)
C1 C2B N3B Co1 7.0(2)
N6A Co1 N3B C2B 129.01(15)
N3A Co1 N3B C2B 42.28(15)
N6B Co1 N3B C2B -141.31(15)
N3C Co1 N3B C2B -48.13(15)
N6C Co1 N3B C2B -96.6(14)
N6A Co1 N3B C4B -102.80(13)
N3A Co1 N3B C4B 170.47(13)
N6B Co1 N3B C4B -13.12(13)
N3C Co1 N3B C4B 80.06(13)
N6C Co1 N3B C4B 31.6(14)
C2B N3B C4B C5B 171.66(17)
Co1 N3B C4B C5B 40.29(18)
N3B C4B C5B N6B -55.0(2)
C4B C5B N6B C7B 174.80(17)
C4B C5B N6B Co1 42.99(19)
N6A Co1 N6B C7B -52.80(15)
N3A Co1 N6B C7B -99.8(8)
N3C Co1 N6B C7B 123.73(15)
N3B Co1 N6B C7B -144.96(15)
N6C Co1 N6B C7B 37.20(15)
N6A Co1 N6B C5B 75.36(13)
N3A Co1 N6B C5B 28.4(9)
N3C Co1 N6B C5B -108.12(13)
N3B Co1 N6B C5B -16.81(13)
N6C Co1 N6B C5B 165.35(13)
C5B N6B C7B C8 -113.92(19)
Co1 N6B C7B C8 12.0(2)
O1 C1 C2C N3C 174.55(16)
C2B C1 C2C N3C -68.7(2)
C2A C1 C2C N3C 57.5(2)
C1 C2C N3C C4C -115.34(19)
C1 C2C N3C Co1 9.6(2)
N6A Co1 N3C C4C 24.3(10)
N3A Co1 N3C C4C 76.27(13)
N6B Co1 N3C C4C -107.22(13)
N3B Co1 N3C C4C 166.35(13)
N6C Co1 N3C C4C -15.95(13)
N6A Co1 N3C C2C -102.8(9)
N3A Co1 N3C C2C -50.87(15)
N6B Co1 N3C C2C 125.64(14)
N3B Co1 N3C C2C 39.21(15)
N6C Co1 N3C C2C -143.09(15)
C2C N3C C4C C5C 173.90(16)
Co1 N3C C4C C5C 42.78(18)
N3C C4C C5C N6C -55.4(2)
C4C C5C N6C C7C 172.98(16)
C4C C5C N6C Co1 40.63(18)
N6A Co1 N6C C7C 40.83(15)
N3A Co1 N6C C7C 127.55(14)
N6B Co1 N6C C7C -48.99(15)
N3C Co1 N6C C7C -142.17(15)
N3B Co1 N6C C7C -93.6(14)
N6A Co1 N6C C5C 169.08(13)
N3A Co1 N6C C5C -104.20(13)
N6B Co1 N6C C5C 79.26(13)
N3C Co1 N6C C5C -13.92(13)
N3B Co1 N6C C5C 34.7(14)
C5C N6C C7C C8 -118.02(18)
Co1 N6C C7C C8 8.2(2)
N6A C7A C8 C7C 59.8(2)
N6A C7A C8 C7B -69.6(2)
N6A C7A C8 N7 177.21(16)
N6C C7C C8 C7A -69.7(2)
N6C C7C C8 C7B 59.7(2)
N6C C7C C8 N7 172.62(16)
N6B C7B C8 C7A 57.2(2)
N6B C7B C8 C7C -72.3(2)
N6B C7B C8 N7 172.73(16)
C7A C8 N7 O3 14.2(3)
C7C C8 N7 O3 135.5(2)
C7B C8 N7 O3 -105.3(2)
C7A C8 N7 O2 -168.54(18)
C7C C8 N7 O2 -47.2(2)
C7B C8 N7 O2 72.0(2)
